data_7126137
loop_
_publ_author_name
'Abdelraheem, Eman M. M.'
'Goodwin, Imogen'
'Shaabani, Shabnam'
'de Haan, Michel P.'
'Kurpiewska, Katarzyna'
'Kalinowska-T\/lu\'scik, Justyna'
'D\"omling, Alexander'

_publ_section_title
;
 'Atypical Ugi' tetrazoles.
;
_journal_issue 12
_journal_name_full 'Chemical communications (Cambridge, England)'
_journal_page_first 1799
_journal_page_last 1802
_journal_paper_doi 10.1039/c9cc09194g
_journal_volume 56
_journal_year 2020
_chemical_formula_moiety 'C32 H37 N7 O'
_chemical_formula_sum 'C32 H37 N7 O'
_chemical_formula_weight 535.69
_space_group_crystal_system triclinic
_space_group_IT_number 2
_space_group_name_Hall '-P 1'
_space_group_name_H-M_alt 'P -1'
_symmetry_cell_setting triclinic
_symmetry_space_group_name_H-M 'P -1'
_atom_sites_solution_hydrogens geom
_atom_sites_solution_primary direct
_atom_sites_solution_secondary difmap
_audit_creation_date 2018-05-09T16:52:47-00:00
_audit_creation_method 'WinGX routine CIF_UPDATE'
_audit_update_record
;
2018-05-09 deposited with the CCDC.	2020-01-07 downloaded from the CCDC.
;
_cell_angle_alpha 83.121(9)
_cell_angle_beta 85.819(9)
_cell_angle_gamma 79.949(10)
_cell_formula_units_Z 2
_cell_length_a 6.3741(8)
_cell_length_b 9.3723(12)
_cell_length_c 24.838(2)
_cell_measurement_reflns_used 2558
_cell_measurement_temperature 132(3)
_cell_measurement_theta_max 28.0700
_cell_measurement_theta_min 3.6130
_cell_volume 1448.5(3)
_computing_cell_refinement
;
        CrysAlisPro, Agilent Technologies,
        Version 1.171.36.20 (release 27-06-2012 CrysAlis171 .NET)
        (compiled Jul 11 2012,15:38:31)
;
_computing_data_collection
;
        CrysAlisPro, Agilent Technologies,
        Version 1.171.36.20 (release 27-06-2012 CrysAlis171 .NET)
        (compiled Jul 11 2012,15:38:31)
;
_computing_data_reduction
;
        CrysAlisPro, Agilent Technologies,
        Version 1.171.36.20 (release 27-06-2012 CrysAlis171 .NET)
        (compiled Jul 11 2012,15:38:31)
;
_computing_structure_refinement 'SHELXL-2014/6 (Sheldrick, 2014)'
_diffrn_ambient_environment N~2~
_diffrn_ambient_temperature 132(3)
_diffrn_detector 'CCD plate'
_diffrn_detector_area_resol_mean 10.3756
_diffrn_detector_type Atlas
_diffrn_measured_fraction_theta_full 0.9858
_diffrn_measured_fraction_theta_max 0.5115
_diffrn_measurement_device 'four-circle diffractometer'
_diffrn_measurement_device_type 'SuperNova, Dual, Cu at zero, Atlas'
_diffrn_radiation_monochromator mirror
_diffrn_radiation_probe x-ray
_diffrn_radiation_type 'Mo K\a'
_diffrn_radiation_wavelength 0.71073
_diffrn_reflns_av_R_equivalents 0.0327
_diffrn_reflns_av_sigmaI/netI 0.0629
_diffrn_reflns_limit_h_max 7
_diffrn_reflns_limit_h_min -8
_diffrn_reflns_limit_k_max 12
_diffrn_reflns_limit_k_min -9
_diffrn_reflns_limit_l_max 33
_diffrn_reflns_limit_l_min -31
_diffrn_reflns_number 8886
_diffrn_reflns_theta_full 26.3154
_diffrn_reflns_theta_max 28.5240
_diffrn_reflns_theta_min 3.1447
_diffrn_source 'micro-focus sealed X-ray tube'
_diffrn_source_type 'SuperNova (Mo) X-ray Source'
_exptl_absorpt_coefficient_mu 0.077
_exptl_crystal_colour white
_exptl_crystal_density_diffrn 1.228
_exptl_crystal_density_method 'not measured'
_exptl_crystal_description block
_exptl_crystal_F_000 572
_exptl_crystal_size_max 0.2
_exptl_crystal_size_mid 0.15
_exptl_crystal_size_min 0.10
_refine_diff_density_max 0.284
_refine_diff_density_min -0.267
_refine_diff_density_rms 0.055
_refine_ls_extinction_coef 0.0070(13)
_refine_ls_extinction_expression Fc^*^=kFc[1+0.001xFc^2^\l^3^/sin(2\q)]^-1/4^
_refine_ls_extinction_method SHELXL
_refine_ls_goodness_of_fit_ref 1.086
_refine_ls_hydrogen_treatment mixed
_refine_ls_matrix_type full
_refine_ls_number_parameters 370
_refine_ls_number_reflns 6321
_refine_ls_number_restraints 0
_refine_ls_restrained_S_all 1.086
_refine_ls_R_factor_all 0.0984
_refine_ls_R_factor_gt 0.0658
_refine_ls_shift/su_max 0.001
_refine_ls_shift/su_mean 0
_refine_ls_structure_factor_coef Fsqd
_refine_ls_weighting_scheme calc
_refine_ls_wR_factor_gt 0.1458
_refine_ls_wR_factor_ref 0.1622
_reflns_number_gt 4437
_reflns_number_total 6321
_reflns_threshold_expression >2sigma(I)
_cod_data_source_file c9cc09194g2.cif
_cod_data_source_block ea725_2a
_cod_depositor_comments
;
The following automatic conversions were performed:

data item '_refine_ls_weighting_scheme' value 'calc ' was changed to
'calc' in accordance with the
/home/data/users/saulius/crontab/automatic-downloads/current/RSC/lib/dictionaries/cif_core.dic
dictionary named 'cif_core.dic' version 2.4.2 last updated on
2011-04-26.

Automatic conversion script
Id: cif_fix_values 7556 2019-12-06 15:28:31Z antanas 
;
_cod_database_code 7126137
_oxdiff_exptl_absorpt_empirical_full_min 0.350
_oxdiff_exptl_absorpt_empirical_full_max 1.876
_oxdiff_exptl_absorpt_empirical_details
;
Empirical correction (ABSPACK) includes:
- Absorption correction using spherical harmonics
- Frame scaling
;

loop_
_symmetry_equiv_pos_as_xyz
'x, y, z'
'-x, -y, -z'

loop_
_atom_site_label
_atom_site_type_symbol
_atom_site_fract_x
_atom_site_fract_y
_atom_site_fract_z
_atom_site_U_iso_or_equiv
_atom_site_adp_type
_atom_site_occupancy
_atom_site_calc_flag
_atom_site_refinement_flags
_atom_site_disorder_assembly
_atom_site_disorder_group
O10 O 0.3226(3) 0.88814(18) 0.80173(7) 0.0333(5) Uani 1 d . . .
N25 N 0.4085(3) 1.3913(2) 0.79573(8) 0.0197(4) Uani 1 d . . .
N19 N 0.1719(3) 1.15126(19) 0.83903(8) 0.0198(4) Uani 1 d . . .
N33 N 0.3993(3) 1.4112(2) 0.64596(8) 0.0245(5) Uani 1 d . . .
N11 N 0.6641(4) 0.9028(2) 0.81767(8) 0.0264(5) Uani 1 d . . .
C6 C 0.3307(4) 1.1332(2) 0.95410(9) 0.0212(5) Uani 1 d . . .
N22 N -0.0923(3) 1.2832(2) 0.79733(9) 0.0288(5) Uani 1 d . . .
N20 N -0.0078(3) 1.1076(2) 0.86263(8) 0.0279(5) Uani 1 d . . .
C23 C 0.1177(4) 1.2578(2) 0.79849(9) 0.0193(5) Uani 1 d . . .
C1 C 0.4905(4) 1.2084(2) 0.96417(9) 0.0229(5) Uani 1 d . . .
H1 H 0.6248 1.1869 0.9469 0.028 Uiso 1 calc R . .
C24 C 0.2703(4) 1.3364(2) 0.76105(9) 0.0181(5) Uani 1 d . . .
C9 C 0.4519(4) 0.9464(2) 0.82139(9) 0.0224(5) Uani 1 d . . .
C32 C 0.2825(4) 1.5227(2) 0.67868(9) 0.0247(6) Uani 1 d . . .
H32A H 0.1965 1.5977 0.6555 0.03 Uiso 1 calc R . .
H32B H 0.3827 1.5679 0.6956 0.03 Uiso 1 calc R . .
C8 C 0.3811(4) 1.0738(2) 0.85579(9) 0.0188(5) Uani 1 d . . .
H8 H 0.4843 1.141 0.8491 0.023 Uiso 1 calc R . .
C31 C 0.1393(4) 1.4539(2) 0.72222(9) 0.0226(5) Uani 1 d . . .
H31A H 0.038 1.4101 0.7051 0.027 Uiso 1 calc R . .
H31B H 0.0594 1.529 0.7429 0.027 Uiso 1 calc R . .
C40 C 0.4637(5) 1.2853(3) 0.54261(10) 0.0309(6) Uani 1 d . . .
H40 H 0.3262 1.2916 0.5585 0.037 Uiso 1 calc R . .
C3 C 0.2527(4) 1.3483(3) 1.02533(10) 0.0291(6) Uani 1 d . . .
H3 H 0.227 1.4199 1.049 0.035 Uiso 1 calc R . .
C5 C 0.1295(4) 1.1680(3) 0.98062(10) 0.0276(6) Uani 1 d . . .
H5 H 0.0203 1.1186 0.9746 0.033 Uiso 1 calc R . .
C26 C 0.3311(4) 1.5258(2) 0.81773(9) 0.0241(6) Uani 1 d . . .
H26 H 0.2972 1.6126 0.7917 0.029 Uiso 1 calc R . .
N21 N -0.1642(4) 1.1885(3) 0.83753(9) 0.0343(6) Uani 1 d . . .
C29 C 0.4096(4) 1.2270(2) 0.72580(9) 0.0209(5) Uani 1 d . . .
H29A H 0.5065 1.1586 0.7487 0.025 Uiso 1 calc R . .
H29B H 0.3185 1.1722 0.71 0.025 Uiso 1 calc R . .
C2 C 0.4537(4) 1.3148(3) 0.99949(10) 0.0260(6) Uani 1 d . . .
H2 H 0.5628 1.3638 1.0059 0.031 Uiso 1 calc R . .
C7 C 0.3753(4) 1.0154(2) 0.91641(9) 0.0224(5) Uani 1 d . . .
H7A H 0.2663 0.9541 0.9234 0.027 Uiso 1 calc R . .
H7B H 0.5114 0.955 0.9245 0.027 Uiso 1 calc R . .
C30 C 0.5383(4) 1.3033(2) 0.68043(10) 0.0243(5) Uani 1 d . . .
H30A H 0.6388 1.3509 0.6962 0.029 Uiso 1 calc R . .
H30B H 0.6191 1.2314 0.6585 0.029 Uiso 1 calc R . .
C4 C 0.0919(4) 1.2750(3) 1.01568(11) 0.0316(6) Uani 1 d . . .
H4 H -0.0425 1.2976 1.0328 0.038 Uiso 1 calc R . .
C35 C 0.6010(4) 1.3698(3) 0.55891(10) 0.0282(6) Uani 1 d . . .
C39 C 0.5278(5) 1.1920(3) 0.50317(11) 0.0362(7) Uani 1 d . . .
H39 H 0.4329 1.137 0.4925 0.043 Uiso 1 calc R . .
C34 C 0.5254(5) 1.4754(3) 0.60037(10) 0.0312(6) Uani 1 d . . .
H34A H 0.648 1.5049 0.6142 0.037 Uiso 1 calc R . .
H34B H 0.4392 1.5619 0.583 0.037 Uiso 1 calc R . .
C13 C 0.7933(4) 0.8503(3) 0.72459(10) 0.0277(6) Uani 1 d . . .
C27 C 0.1982(5) 1.5218(3) 0.87052(10) 0.0323(6) Uani 1 d . . .
H27A H 0.0859 1.604 0.8758 0.039 Uiso 1 calc R . .
H27B H 0.1666 1.4281 0.8869 0.039 Uiso 1 calc R . .
C38 C 0.7334(5) 1.1801(3) 0.47938(11) 0.0410(8) Uani 1 d . . .
H38 H 0.7771 1.1167 0.4531 0.049 Uiso 1 calc R . .
C28 C 0.4249(5) 1.5465(3) 0.86916(10) 0.0346(7) Uani 1 d . . .
H28A H 0.4492 1.6435 0.8737 0.042 Uiso 1 calc R . .
H28B H 0.5299 1.4677 0.8848 0.042 Uiso 1 calc R . .
C36 C 0.8064(5) 1.3571(3) 0.53477(11) 0.0383(7) Uani 1 d . . .
H36 H 0.9013 1.4122 0.5452 0.046 Uiso 1 calc R . .
C16 C 0.8375(5) 0.9713(3) 0.61743(11) 0.0407(8) Uani 1 d . . .
H16 H 0.852 1.0116 0.5816 0.049 Uiso 1 calc R . .
C14 C 0.9676(5) 0.9168(3) 0.70684(11) 0.0373(7) Uani 1 d . . .
H14 H 1.0711 0.9209 0.7309 0.045 Uiso 1 calc R . .
C12 C 0.7661(5) 0.7900(3) 0.78341(10) 0.0340(7) Uani 1 d . . .
H12A H 0.6799 0.7135 0.786 0.041 Uiso 1 calc R . .
H12B H 0.9048 0.747 0.7968 0.041 Uiso 1 calc R . .
C15 C 0.9886(5) 0.9774(3) 0.65316(12) 0.0420(7) Uani 1 d . . .
H15 H 1.1056 1.0222 0.6415 0.05 Uiso 1 calc R . .
C18 C 0.6421(5) 0.8454(3) 0.68789(11) 0.0370(7) Uani 1 d . . .
H18 H 0.5242 0.8011 0.6992 0.044 Uiso 1 calc R . .
C37 C 0.8718(5) 1.2630(3) 0.49513(11) 0.0429(8) Uani 1 d . . .
H37 H 1.0093 1.2562 0.4792 0.051 Uiso 1 calc R . .
C17 C 0.6648(5) 0.9056(4) 0.63462(12) 0.0450(8) Uani 1 d . . .
H17 H 0.5623 0.9015 0.6103 0.054 Uiso 1 calc R . .
H25 H 0.538(5) 1.386(3) 0.7826(12) 0.044(9) Uiso 1 d . . .
H11 H 0.753(5) 0.957(3) 0.8286(12) 0.039(9) Uiso 1 d . . .

loop_
_atom_site_aniso_label
_atom_site_aniso_U_11
_atom_site_aniso_U_22
_atom_site_aniso_U_33
_atom_site_aniso_U_23
_atom_site_aniso_U_13
_atom_site_aniso_U_12
O10 0.0431(12) 0.0230(9) 0.0365(11) -0.0055(7) -0.0154(9) -0.0058(8)
N25 0.0168(11) 0.0207(9) 0.0218(10) -0.0041(8) 0.0000(9) -0.0031(8)
N19 0.0181(11) 0.0203(9) 0.0222(10) -0.0020(8) 0.0002(8) -0.0071(8)
N33 0.0299(13) 0.0232(10) 0.0185(10) 0.0007(8) 0.0029(9) -0.0030(9)
N11 0.0308(14) 0.0242(10) 0.0225(11) -0.0055(8) -0.0009(10) 0.0015(10)
C6 0.0264(14) 0.0194(11) 0.0168(11) 0.0032(9) -0.0038(10) -0.0032(10)
N22 0.0196(12) 0.0388(12) 0.0281(12) 0.0024(9) -0.0012(9) -0.0093(9)
N20 0.0219(12) 0.0358(11) 0.0281(12) 0.0028(9) -0.0011(9) -0.0153(10)
C23 0.0200(13) 0.0206(11) 0.0177(11) -0.0030(9) -0.0024(10) -0.0035(9)
C1 0.0243(14) 0.0227(11) 0.0212(12) 0.0001(9) -0.0009(10) -0.0039(10)
C24 0.0166(13) 0.0188(10) 0.0187(11) -0.0028(9) 0.0003(9) -0.0028(9)
C9 0.0323(15) 0.0182(11) 0.0166(11) 0.0018(9) -0.0038(10) -0.0055(10)
C32 0.0322(15) 0.0188(11) 0.0208(12) 0.0005(9) 0.0005(11) 0.0002(10)
C8 0.0176(13) 0.0176(10) 0.0211(12) -0.0015(9) -0.0013(10) -0.0032(9)
C31 0.0203(14) 0.0234(11) 0.0224(12) -0.0020(9) -0.0023(10) 0.0015(10)
C40 0.0302(16) 0.0363(14) 0.0250(13) -0.0012(11) 0.0004(11) -0.0041(12)
C3 0.0340(16) 0.0269(12) 0.0255(13) -0.0079(10) 0.0006(12) -0.0004(11)
C5 0.0246(15) 0.0309(13) 0.0289(14) -0.0039(10) 0.0006(11) -0.0094(11)
C26 0.0342(15) 0.0183(11) 0.0202(12) -0.0021(9) -0.0019(11) -0.0052(10)
N21 0.0217(13) 0.0492(14) 0.0322(12) 0.0077(10) -0.0014(10) -0.0146(11)
C29 0.0243(14) 0.0175(10) 0.0200(12) -0.0005(9) 0.0011(10) -0.0027(9)
C2 0.0293(15) 0.0232(11) 0.0261(13) 0.0008(10) -0.0047(11) -0.0070(11)
C7 0.0270(14) 0.0191(11) 0.0215(12) -0.0010(9) -0.0027(10) -0.0054(10)
C30 0.0260(14) 0.0232(11) 0.0218(12) -0.0023(9) 0.0051(10) -0.0017(10)
C4 0.0260(15) 0.0385(14) 0.0295(14) -0.0075(11) 0.0048(12) -0.0032(12)
C35 0.0327(16) 0.0300(13) 0.0195(12) 0.0043(10) 0.0015(11) -0.0046(11)
C39 0.0394(18) 0.0419(15) 0.0252(14) -0.0038(12) -0.0055(13) 0.0001(13)
C34 0.0392(17) 0.0282(13) 0.0248(13) 0.0008(10) 0.0038(12) -0.0064(12)
C13 0.0316(16) 0.0248(12) 0.0250(13) -0.0096(10) -0.0017(11) 0.0044(11)
C27 0.0462(18) 0.0263(12) 0.0218(13) -0.0043(10) 0.0050(12) -0.0003(12)
C38 0.045(2) 0.0478(17) 0.0238(14) -0.0043(12) 0.0015(13) 0.0079(15)
C28 0.060(2) 0.0242(12) 0.0227(13) -0.0015(10) -0.0073(13) -0.0139(13)
C36 0.0344(17) 0.0467(16) 0.0321(15) 0.0024(13) 0.0018(13) -0.0080(14)
C16 0.046(2) 0.0469(17) 0.0230(14) -0.0045(12) 0.0023(13) 0.0069(15)
C14 0.0281(16) 0.0540(17) 0.0302(15) -0.0118(13) -0.0012(12) -0.0029(14)
C12 0.0463(18) 0.0218(12) 0.0284(14) -0.0045(10) 0.0041(13) 0.0084(12)
C15 0.0374(19) 0.0539(18) 0.0343(16) -0.0049(13) 0.0062(14) -0.0099(15)
C18 0.0392(18) 0.0426(16) 0.0329(15) -0.0126(12) -0.0003(13) -0.0121(13)
C37 0.0361(18) 0.0558(18) 0.0296(15) 0.0029(13) 0.0088(13) 0.0024(15)
C17 0.045(2) 0.062(2) 0.0299(16) -0.0161(14) -0.0106(14) -0.0035(16)

loop_
_atom_type_symbol
_atom_type_description
_atom_type_scat_dispersion_real
_atom_type_scat_dispersion_imag
_atom_type_scat_source
C C 0.0033 0.0016 'International Tables Vol C Tables 4.2.6.8 and 6.1.1.4'
H H 0 0 'International Tables Vol C Tables 4.2.6.8 and 6.1.1.4'
N N 0.0061 0.0033 'International Tables Vol C Tables 4.2.6.8 and 6.1.1.4'
O O 0.0106 0.006 'International Tables Vol C Tables 4.2.6.8 and 6.1.1.4'

loop_
_geom_angle_atom_site_label_1
_geom_angle_atom_site_label_2
_geom_angle_atom_site_label_3
_geom_angle
_geom_angle_site_symmetry_1
_geom_angle_site_symmetry_3
_geom_angle_publ_flag
C26 N25 C24 118.5(2) . . ?
C26 N25 H25 112(2) . . ?
C24 N25 H25 113(2) . . ?
C23 N19 N20 108.8(2) . . ?
C23 N19 C8 131.09(19) . . ?
N20 N19 C8 119.80(18) . . ?
C30 N33 C32 109.47(18) . . ?
C30 N33 C34 110.1(2) . . ?
C32 N33 C34 111.66(18) . . ?
C9 N11 C12 122.4(2) . . ?
C9 N11 H11 120.8(19) . . ?
C12 N11 H11 114.9(19) . . ?
C1 C6 C5 118.2(2) . . ?
C1 C6 C7 120.4(2) . . ?
C5 C6 C7 121.4(2) . . ?
C23 N22 N21 106.0(2) . . ?
N21 N20 N19 105.91(19) . . ?
N22 C23 N19 107.9(2) . . ?
N22 C23 C24 125.8(2) . . ?
N19 C23 C24 126.3(2) . . ?
C2 C1 C6 121.2(2) . . ?
C2 C1 H1 119.4 . . ?
C6 C1 H1 119.4 . . ?
N25 C24 C23 107.08(18) . . ?
N25 C24 C31 115.23(18) . . ?
C23 C24 C31 108.81(19) . . ?
N25 C24 C29 108.96(19) . . ?
C23 C24 C29 109.29(17) . . ?
C31 C24 C29 107.37(18) . . ?
O10 C9 N11 124.5(2) . . ?
O10 C9 C8 121.7(2) . . ?
N11 C9 C8 113.7(2) . . ?
N33 C32 C31 110.00(18) . . ?
N33 C32 H32A 109.7 . . ?
C31 C32 H32A 109.7 . . ?
N33 C32 H32B 109.7 . . ?
C31 C32 H32B 109.7 . . ?
H32A C32 H32B 108.2 . . ?
N19 C8 C9 108.74(19) . . ?
N19 C8 C7 111.85(19) . . ?
C9 C8 C7 109.56(17) . . ?
N19 C8 H8 108.9 . . ?
C9 C8 H8 108.9 . . ?
C7 C8 H8 108.9 . . ?
C32 C31 C24 111.42(19) . . ?
C32 C31 H31A 109.3 . . ?
C24 C31 H31A 109.3 . . ?
C32 C31 H31B 109.3 . . ?
C24 C31 H31B 109.3 . . ?
H31A C31 H31B 108 . . ?
C39 C40 C35 121.2(3) . . ?
C39 C40 H40 119.4 . . ?
C35 C40 H40 119.4 . . ?
C4 C3 C2 119.8(2) . . ?
C4 C3 H3 120.1 . . ?
C2 C3 H3 120.1 . . ?
C4 C5 C6 120.7(2) . . ?
C4 C5 H5 119.7 . . ?
C6 C5 H5 119.7 . . ?
N25 C26 C28 116.3(2) . . ?
N25 C26 C27 118.2(2) . . ?
C28 C26 C27 59.91(18) . . ?
N25 C26 H26 116.8 . . ?
C28 C26 H26 116.8 . . ?
C27 C26 H26 116.8 . . ?
N20 N21 N22 111.3(2) . . ?
C30 C29 C24 111.98(18) . . ?
C30 C29 H29A 109.2 . . ?
C24 C29 H29A 109.2 . . ?
C30 C29 H29B 109.2 . . ?
C24 C29 H29B 109.2 . . ?
H29A C29 H29B 107.9 . . ?
C1 C2 C3 119.8(2) . . ?
C1 C2 H2 120.1 . . ?
C3 C2 H2 120.1 . . ?
C6 C7 C8 113.88(18) . . ?
C6 C7 H7A 108.8 . . ?
C8 C7 H7A 108.8 . . ?
C6 C7 H7B 108.8 . . ?
C8 C7 H7B 108.8 . . ?
H7A C7 H7B 107.7 . . ?
N33 C30 C29 111.2(2) . . ?
N33 C30 H30A 109.4 . . ?
C29 C30 H30A 109.4 . . ?
N33 C30 H30B 109.4 . . ?
C29 C30 H30B 109.4 . . ?
H30A C30 H30B 108 . . ?
C3 C4 C5 120.3(2) . . ?
C3 C4 H4 119.8 . . ?
C5 C4 H4 119.8 . . ?
C40 C35 C36 118.1(3) . . ?
C40 C35 C34 120.4(2) . . ?
C36 C35 C34 121.5(3) . . ?
C40 C39 C38 120.2(3) . . ?
C40 C39 H39 119.9 . . ?
C38 C39 H39 119.9 . . ?
N33 C34 C35 111.9(2) . . ?
N33 C34 H34A 109.2 . . ?
C35 C34 H34A 109.2 . . ?
N33 C34 H34B 109.2 . . ?
C35 C34 H34B 109.2 . . ?
H34A C34 H34B 107.9 . . ?
C18 C13 C14 118.7(3) . . ?
C18 C13 C12 121.0(3) . . ?
C14 C13 C12 120.2(3) . . ?
C28 C27 C26 59.63(17) . . ?
C28 C27 H27A 117.8 . . ?
C26 C27 H27A 117.8 . . ?
C28 C27 H27B 117.8 . . ?
C26 C27 H27B 117.8 . . ?
H27A C27 H27B 114.9 . . ?
C37 C38 C39 119.3(3) . . ?
C37 C38 H38 120.3 . . ?
C39 C38 H38 120.3 . . ?
C26 C28 C27 60.46(17) . . ?
C26 C28 H28A 117.7 . . ?
C27 C28 H28A 117.7 . . ?
C26 C28 H28B 117.7 . . ?
C27 C28 H28B 117.7 . . ?
H28A C28 H28B 114.8 . . ?
C35 C36 C37 120.9(3) . . ?
C35 C36 H36 119.5 . . ?
C37 C36 H36 119.5 . . ?
C17 C16 C15 119.9(3) . . ?
C17 C16 H16 120.1 . . ?
C15 C16 H16 120.1 . . ?
C13 C14 C15 120.3(3) . . ?
C13 C14 H14 119.9 . . ?
C15 C14 H14 119.9 . . ?
N11 C12 C13 112.12(19) . . ?
N11 C12 H12A 109.2 . . ?
C13 C12 H12A 109.2 . . ?
N11 C12 H12B 109.2 . . ?
C13 C12 H12B 109.2 . . ?
H12A C12 H12B 107.9 . . ?
C16 C15 C14 120.2(3) . . ?
C16 C15 H15 119.9 . . ?
C14 C15 H15 119.9 . . ?
C17 C18 C13 120.6(3) . . ?
C17 C18 H18 119.7 . . ?
C13 C18 H18 119.7 . . ?
C38 C37 C36 120.2(3) . . ?
C38 C37 H37 119.9 . . ?
C36 C37 H37 119.9 . . ?
C16 C17 C18 120.4(3) . . ?
C16 C17 H17 119.8 . . ?
C18 C17 H17 119.8 . . ?

loop_
_geom_bond_atom_site_label_1
_geom_bond_atom_site_label_2
_geom_bond_distance
_geom_bond_site_symmetry_2
_geom_bond_publ_flag
O10 C9 1.223(3) . ?
N25 C26 1.429(3) . ?
N25 C24 1.469(3) . ?
N25 H25 0.86(3) . ?
N19 C23 1.349(3) . ?
N19 N20 1.353(3) . ?
N19 C8 1.466(3) . ?
N33 C30 1.460(3) . ?
N33 C32 1.466(3) . ?
N33 C34 1.471(3) . ?
N11 C9 1.342(3) . ?
N11 C12 1.470(3) . ?
N11 H11 0.90(3) . ?
C6 C1 1.388(3) . ?
C6 C5 1.402(3) . ?
C6 C7 1.508(3) . ?
N22 C23 1.320(3) . ?
N22 N21 1.363(3) . ?
N20 N21 1.292(3) . ?
C23 C24 1.519(3) . ?
C1 C2 1.385(3) . ?
C1 H1 0.93 . ?
C24 C31 1.543(3) . ?
C24 C29 1.546(3) . ?
C9 C8 1.537(3) . ?
C32 C31 1.520(3) . ?
C32 H32A 0.97 . ?
C32 H32B 0.97 . ?
C8 C7 1.539(3) . ?
C8 H8 0.98 . ?
C31 H31A 0.97 . ?
C31 H31B 0.97 . ?
C40 C39 1.384(4) . ?
C40 C35 1.388(4) . ?
C40 H40 0.93 . ?
C3 C4 1.378(4) . ?
C3 C2 1.393(4) . ?
C3 H3 0.93 . ?
C5 C4 1.385(4) . ?
C5 H5 0.93 . ?
C26 C28 1.496(3) . ?
C26 C27 1.509(3) . ?
C26 H26 0.98 . ?
C29 C30 1.527(3) . ?
C29 H29A 0.97 . ?
C29 H29B 0.97 . ?
C2 H2 0.93 . ?
C7 H7A 0.97 . ?
C7 H7B 0.97 . ?
C30 H30A 0.97 . ?
C30 H30B 0.97 . ?
C4 H4 0.93 . ?
C35 C36 1.391(4) . ?
C35 C34 1.510(3) . ?
C39 C38 1.389(4) . ?
C39 H39 0.93 . ?
C34 H34A 0.97 . ?
C34 H34B 0.97 . ?
C13 C18 1.384(4) . ?
C13 C14 1.386(4) . ?
C13 C12 1.511(3) . ?
C27 C28 1.500(4) . ?
C27 H27A 0.97 . ?
C27 H27B 0.97 . ?
C38 C37 1.378(4) . ?
C38 H38 0.93 . ?
C28 H28A 0.97 . ?
C28 H28B 0.97 . ?
C36 C37 1.393(4) . ?
C36 H36 0.93 . ?
C16 C17 1.370(4) . ?
C16 C15 1.369(4) . ?
C16 H16 0.93 . ?
C14 C15 1.392(4) . ?
C14 H14 0.93 . ?
C12 H12A 0.97 . ?
C12 H12B 0.97 . ?
C15 H15 0.93 . ?
C18 C17 1.383(4) . ?
C18 H18 0.93 . ?
C37 H37 0.93 . ?
C17 H17 0.93 . ?

loop_
_geom_torsion_atom_site_label_1
_geom_torsion_atom_site_label_2
_geom_torsion_atom_site_label_3
_geom_torsion_atom_site_label_4
_geom_torsion
_geom_torsion_site_symmetry_1
_geom_torsion_site_symmetry_2
_geom_torsion_site_symmetry_3
_geom_torsion_site_symmetry_4
_geom_torsion_publ_flag
C23 N19 N20 N21 -1.4(3) . . . . ?
C8 N19 N20 N21 -175.8(2) . . . . ?
N21 N22 C23 N19 -0.8(3) . . . . ?
N21 N22 C23 C24 179.9(2) . . . . ?
N20 N19 C23 N22 1.4(3) . . . . ?
C8 N19 C23 N22 175.0(2) . . . . ?
N20 N19 C23 C24 -179.3(2) . . . . ?
C8 N19 C23 C24 -5.7(4) . . . . ?
C5 C6 C1 C2 0.1(3) . . . . ?
C7 C6 C1 C2 -178.7(2) . . . . ?
C26 N25 C24 C23 -82.7(2) . . . . ?
C26 N25 C24 C31 38.5(3) . . . . ?
C26 N25 C24 C29 159.23(19) . . . . ?
N22 C23 C24 N25 126.6(2) . . . . ?
N19 C23 C24 N25 -52.7(3) . . . . ?
N22 C23 C24 C31 1.4(3) . . . . ?
N19 C23 C24 C31 -177.8(2) . . . . ?
N22 C23 C24 C29 -115.6(3) . . . . ?
N19 C23 C24 C29 65.2(3) . . . . ?
C12 N11 C9 O10 7.7(4) . . . . ?
C12 N11 C9 C8 -175.36(19) . . . . ?
C30 N33 C32 C31 -62.8(3) . . . . ?
C34 N33 C32 C31 175.0(2) . . . . ?
C23 N19 C8 C9 -85.0(3) . . . . ?
N20 N19 C8 C9 88.1(2) . . . . ?
C23 N19 C8 C7 153.9(2) . . . . ?
N20 N19 C8 C7 -33.1(3) . . . . ?
O10 C9 C8 N19 -26.9(3) . . . . ?
N11 C9 C8 N19 156.12(19) . . . . ?
O10 C9 C8 C7 95.6(3) . . . . ?
N11 C9 C8 C7 -81.4(2) . . . . ?
N33 C32 C31 C24 60.8(3) . . . . ?
N25 C24 C31 C32 67.5(2) . . . . ?
C23 C24 C31 C32 -172.26(19) . . . . ?
C29 C24 C31 C32 -54.1(2) . . . . ?
C1 C6 C5 C4 0.3(4) . . . . ?
C7 C6 C5 C4 179.1(2) . . . . ?
C24 N25 C26 C28 154.6(2) . . . . ?
C24 N25 C26 C27 86.3(3) . . . . ?
N19 N20 N21 N22 0.9(3) . . . . ?
C23 N22 N21 N20 -0.1(3) . . . . ?
N25 C24 C29 C30 -73.5(2) . . . . ?
C23 C24 C29 C30 169.8(2) . . . . ?
C31 C24 C29 C30 52.0(3) . . . . ?
C6 C1 C2 C3 -0.4(3) . . . . ?
C4 C3 C2 C1 0.2(4) . . . . ?
C1 C6 C7 C8 -77.5(3) . . . . ?
C5 C6 C7 C8 103.7(3) . . . . ?
N19 C8 C7 C6 -65.6(3) . . . . ?
C9 C8 C7 C6 173.7(2) . . . . ?
C32 N33 C30 C29 61.0(3) . . . . ?
C34 N33 C30 C29 -175.9(2) . . . . ?
C24 C29 C30 N33 -56.9(3) . . . . ?
C2 C3 C4 C5 0.3(4) . . . . ?
C6 C5 C4 C3 -0.5(4) . . . . ?
C39 C40 C35 C36 -0.5(4) . . . . ?
C39 C40 C35 C34 177.5(2) . . . . ?
C35 C40 C39 C38 0.6(4) . . . . ?
C30 N33 C34 C35 72.4(3) . . . . ?
C32 N33 C34 C35 -165.7(2) . . . . ?
C40 C35 C34 N33 43.6(3) . . . . ?
C36 C35 C34 N33 -138.4(3) . . . . ?
N25 C26 C27 C28 105.6(3) . . . . ?
C40 C39 C38 C37 -0.6(4) . . . . ?
N25 C26 C28 C27 -108.9(2) . . . . ?
C40 C35 C36 C37 0.4(4) . . . . ?
C34 C35 C36 C37 -177.6(2) . . . . ?
C18 C13 C14 C15 0.2(4) . . . . ?
C12 C13 C14 C15 -177.5(2) . . . . ?
C9 N11 C12 C13 81.7(3) . . . . ?
C18 C13 C12 N11 -94.0(3) . . . . ?
C14 C13 C12 N11 83.7(3) . . . . ?
C17 C16 C15 C14 0.2(4) . . . . ?
C13 C14 C15 C16 -0.3(4) . . . . ?
C14 C13 C18 C17 0.0(4) . . . . ?
C12 C13 C18 C17 177.7(2) . . . . ?
C39 C38 C37 C36 0.4(4) . . . . ?
C35 C36 C37 C38 -0.3(4) . . . . ?
C15 C16 C17 C18 0.0(4) . . . . ?
C13 C18 C17 C16 -0.1(4) . . . . ?
